data_7101216
loop_
_publ_author_name
'Joseph Hupp'
'So-Hye Cho.'
'Baoqing Ma.'
'Sonbinh Nguyen.'

_publ_section_title
;
A metal-organic framework material that functions as
an enantioselective catalyst for olefin epoxidation
;
_journal_issue 24
_journal_name_full 'Chemical Communications'
_journal_paper_doi 10.1039/b600408c
_journal_year 2006
_chemical_formula_sum 'C96 H144 Cl Mn N14 O28 Zn2'
_chemical_formula_weight 2163.38
_chemical_name_systematic
;
?
;
_space_group_IT_number 1
_symmetry_cell_setting triclinic
_symmetry_space_group_name_Hall 'P 1'
_symmetry_space_group_name_H-M 'P 1'
_atom_sites_solution_hydrogens geom
_atom_sites_solution_primary direct
_atom_sites_solution_secondary difmap
_audit_creation_method SHELXL-97
_cell_angle_alpha 73.271(2)
_cell_angle_beta 77.508(2)
_cell_angle_gamma 82.596(2)
_cell_formula_units_Z 2
_cell_length_a 15.1376(18)
_cell_length_b 15.2092(18)
_cell_length_c 26.300(3)
_cell_measurement_reflns_used 20334
_cell_measurement_temperature 153(2)
_cell_measurement_theta_max 28.84
_cell_measurement_theta_min 1.38
_cell_volume 5647.2(12)
_computing_cell_refinement 'SMART, SAINT'
_computing_data_collection SMART
_computing_data_reduction SAINT
_computing_molecular_graphics 'SHELXP-97 (Sheldrick, 1997)'
_computing_publication_material 'SHELXCIF-97 (Sheldrick, 1997)'
_computing_structure_refinement 'SHELXL-97 (Sheldrick, 1997)'
_computing_structure_solution 'SHELXS-97 (Sheldrick, 1990)'
_diffrn_ambient_temperature 153(2)
_diffrn_measured_fraction_theta_full 0.884
_diffrn_measured_fraction_theta_max 0.884
_diffrn_measurement_device_type 'Smart CCD 1000'
_diffrn_measurement_method '/w scan'
_diffrn_radiation_monochromator graphite
_diffrn_radiation_source 'fine-focus sealed tube'
_diffrn_radiation_type MoK\a
_diffrn_radiation_wavelength 0.71073
_diffrn_reflns_av_R_equivalents 0.0515
_diffrn_reflns_av_sigmaI/netI 0.1748
_diffrn_reflns_limit_h_max 19
_diffrn_reflns_limit_h_min -19
_diffrn_reflns_limit_k_max 19
_diffrn_reflns_limit_k_min -19
_diffrn_reflns_limit_l_max 35
_diffrn_reflns_limit_l_min -35
_diffrn_reflns_number 51451
_diffrn_reflns_theta_full 28.84
_diffrn_reflns_theta_max 28.84
_diffrn_reflns_theta_min 1.38
_diffrn_standards_decay_% 0
_diffrn_standards_interval_count na
_diffrn_standards_interval_time na
_diffrn_standards_number 0
_exptl_absorpt_coefficient_mu 0.630
_exptl_absorpt_correction_T_max 0.951
_exptl_absorpt_correction_T_min 0.819
_exptl_absorpt_correction_type numerical
_exptl_absorpt_process_details XPREP
_exptl_crystal_colour brown
_exptl_crystal_density_diffrn 1.272
_exptl_crystal_density_meas ?
_exptl_crystal_density_method calcd
_exptl_crystal_description block
_exptl_crystal_F_000 2288
_exptl_crystal_size_max 0.33
_exptl_crystal_size_mid 0.30
_exptl_crystal_size_min 0.22
_refine_diff_density_max 0.852
_refine_diff_density_min -0.518
_refine_diff_density_rms 0.070
_refine_ls_abs_structure_details 'Flack H D (1983), Acta Cryst. A39, 876-881'
_refine_ls_abs_structure_Flack 0.00(3)
_refine_ls_extinction_coef 0
_refine_ls_extinction_method none
_refine_ls_goodness_of_fit_ref 0.798
_refine_ls_hydrogen_treatment constr
_refine_ls_matrix_type full
_refine_ls_number_parameters 1472
_refine_ls_number_reflns 44994
_refine_ls_number_restraints 1048
_refine_ls_restrained_S_all 0.796
_refine_ls_R_factor_all 0.1259
_refine_ls_R_factor_gt 0.0635
_refine_ls_shift/su_max 0.028
_refine_ls_shift/su_mean 0.001
_refine_ls_structure_factor_coef Fsqd
_refine_ls_weighting_details 'calc w=1/[\s^2^(Fo^2^)+(0.0697P)^2^+0.0000P] where P=(Fo^2^+2Fc^2^)/3'
_refine_ls_weighting_scheme calc
_refine_ls_wR_factor_gt 0.1391
_refine_ls_wR_factor_ref 0.1536
_reflns_number_gt 20334
_reflns_number_total 44994
_reflns_threshold_expression >2sigma(I)
_cod_data_source_file b600408c.txt
_cod_depositor_comments
;
The following automatic conversions were performed:

'_exptl_crystal_density_meas' value 'nm' was changed to '?' - the
value is perceived as not measured.

Automatic conversion script
Id: cif_fix_values 3008 2015-01-20 13:52:24Z robertas 
;
_cod_original_sg_symbol_H-M P1
_cod_database_code 7101216

loop_
_symmetry_equiv_pos_as_xyz
'x, y, z'

loop_
_atom_site_label
_atom_site_type_symbol
_atom_site_fract_x
_atom_site_fract_y
_atom_site_fract_z
_atom_site_U_iso_or_equiv
_atom_site_adp_type
_atom_site_occupancy
_atom_site_symmetry_multiplicity
_atom_site_calc_flag
_atom_site_refinement_flags
Zn1 Zn 0.681994(13) -0.742906(13) 0.580835(8) 0.02346(7) Uani 1 1 d .
Zn2 Zn 0.646528(13) -0.799012(13) 0.700983(8) 0.02361(7) Uani 1 1 d .
Zn3 Zn 0.389840(14) -0.461214(14) 0.361877(9) 0.02761(8) Uani 1 1 d .
Zn4 Zn 0.354173(14) -0.517217(14) 0.481847(9) 0.02573(8) Uani 1 1 d .
Mn1 Mn 0.64323(5) -0.73135(6) 0.13389(2) 0.0585(3) Uani 0.50 1 d PU
Mn1' Mn 0.63483(5) -0.78441(6) 0.15067(3) 0.0469(2) Uani 0.50 1 d PU
Mn2 Mn 0.39840(2) -0.55100(3) -0.068445(14) 0.06569(15) Uani 1 1 d .
Cl1 Cl 0.64859(16) -0.82362(18) 0.15523(8) 0.1442(11) Uani 0.50 1 d PU
Cl1' Cl 0.6377(3) -0.9450(3) 0.19920(16) 0.259(2) Uani 0.50 1 d P
Cl2 Cl 0.38584(9) -0.69232(11) -0.03791(6) 0.1873(7) Uani 1 1 d .
O1 O 0.65444(10) -0.65629(8) 0.67865(5) 0.0355(4) Uani 1 1 d U
O2 O 0.65779(9) -0.61337(9) 0.59000(5) 0.0344(4) Uani 1 1 d U
O3 O 0.65018(10) 0.06998(9) 0.69013(6) 0.0404(5) Uani 1 1 d U
O4 O 0.70757(9) 0.11372(8) 0.60200(5) 0.0305(4) Uani 1 1 d U
O5 O 0.81474(8) -0.73802(10) 0.58887(5) 0.0320(5) Uani 1 1 d U
O6 O 0.78346(9) -0.81173(9) 0.67852(5) 0.0290(5) Uani 1 1 d U
O7 O 1.55018(9) -0.76152(10) 0.61138(5) 0.0343(5) Uani 1 1 d U
O8 O 1.51234(8) -0.78333(10) 0.69958(5) 0.0375(5) Uani 1 1 d U
O9 O 0.72226(11) -0.79723(15) 0.08449(6) 0.0994(7) Uani 1 1 d U
O10 O 0.72728(11) -0.74999(15) 0.18117(6) 0.0831(7) Uani 1 1 d U
O101 O 0.52400(10) -0.48001(10) 0.36268(5) 0.0412(5) Uani 1 1 d U
O102 O 0.49158(9) -0.49841(9) 0.45470(5) 0.0317(5) Uani 1 1 d U
O103 O 1.25181(9) -0.45442(11) 0.38745(5) 0.0442(5) Uani 1 1 d U
O104 O 1.22846(10) -0.52509(9) 0.47532(5) 0.0346(5) Uani 1 1 d U
O105 O 0.37879(9) -0.64824(9) 0.47344(5) 0.0310(5) Uani 1 1 d U
O106 O 0.38001(10) -0.59959(11) 0.38539(6) 0.0440(5) Uani 1 1 d U
O107 O 0.33291(10) -1.37577(9) 0.46351(6) 0.0357(5) Uani 1 1 d U
O108 O 0.39303(10) -1.33886(10) 0.37489(5) 0.0411(5) Uani 1 1 d U
O109 O 0.31393(14) -0.52039(19) -0.01063(7) 0.1160(10) Uani 1 1 d U
O110 O 0.30518(14) -0.53212(16) -0.11229(7) 0.1086(9) Uani 1 1 d U
N1 N 0.64924(11) -0.81994(12) -0.21780(6) 0.0354(6) Uani 1 1 d U
N2 N 0.53142(13) -0.77639(16) 0.11304(7) 0.0679(8) Uani 1 1 d U
N3 N 0.53797(13) -0.73362(15) 0.20162(6) 0.0573(7) Uani 1 1 d U
N4 N 0.68784(10) -0.72839(10) 0.50345(6) 0.0251(5) Uani 1 1 d U
N101 N 0.38921(11) -0.44288(12) 0.28342(7) 0.0308(6) Uani 1 1 d U
N102 N 0.50676(14) -0.55121(14) -0.03468(8) 0.0579(7) Uani 1 1 d U
N103 N 0.50089(13) -0.53214(15) -0.13431(7) 0.0616(8) Uani 1 1 d U
N104 N 0.34707(10) -0.53440(11) -0.43707(6) 0.0243(5) Uani 1 1 d U
C1 C 0.65902(14) -0.59541(14) 0.63608(8) 0.031 Uiso 1 1 d U
C2 C 0.65858(14) -0.49918(13) 0.63650(8) 0.0302(6) Uani 1 1 d U
C3 C 0.66665(17) -0.48637(15) 0.68267(8) 0.0482(8) Uani 1 1 d U
H3A H 0.6693 -0.5367 0.7138 0.058 Uiso 1 1 calc R
C4 C 0.67143(19) -0.38976(15) 0.68430(9) 0.0575(9) Uani 1 1 d U
H4A H 0.6757 -0.3781 0.7172 0.069 Uiso 1 1 calc R
C5 C 0.66979(16) -0.31951(14) 0.63998(8) 0.0401(7) Uani 1 1 d U
C6 C 0.66184(16) -0.33917(14) 0.59096(8) 0.0454(8) Uani 1 1 d U
H6A H 0.6580 -0.2912 0.5589 0.054 Uiso 1 1 calc R
C7 C 0.65999(18) -0.42742(17) 0.59195(10) 0.0597(9) Uani 1 1 d U
H7A H 0.6596 -0.4405 0.5588 0.072 Uiso 1 1 calc R
C8 C 0.67853(18) -0.22604(14) 0.64209(8) 0.0465(8) Uani 1 1 d U
C9 C 0.64729(17) -0.19571(16) 0.68790(9) 0.0514(9) Uani 1 1 d U
H9A H 0.6258 -0.2400 0.7206 0.062 Uiso 1 1 calc R
C10 C 0.64507(17) -0.10857(14) 0.68944(8) 0.0460(8) Uani 1 1 d U
H10A H 0.6162 -0.0918 0.7215 0.055 Uiso 1 1 calc R
C11 C 0.68509(15) -0.04111(13) 0.64403(8) 0.0357(7) Uani 1 1 d U
C12 C 0.72224(18) -0.06211(13) 0.59692(9) 0.0563(9) Uani 1 1 d U
H12A H 0.7510 -0.0170 0.5668 0.068 Uiso 1 1 calc R
C13 C 0.7173(2) -0.15662(15) 0.59308(9) 0.0687(10) Uani 1 1 d U
H13A H 0.7387 -0.1721 0.5598 0.082 Uiso 1 1 calc R
C14 C 0.68148(13) 0.05662(14) 0.64368(8) 0.0307(7) Uani 1 1 d U
C15 C 0.83907(13) -0.77796(14) 0.63448(8) 0.0281(6) Uani 1 1 d U
C16 C 0.93520(14) -0.78141(16) 0.63883(8) 0.0404(8) Uani 1 1 d U
C17 C 0.96554(14) -0.83147(18) 0.68059(10) 0.0534(9) Uani 1 1 d U
H17A H 0.9257 -0.8664 0.7105 0.064 Uiso 1 1 calc R
C18 C 1.06106(16) -0.8344(2) 0.68174(10) 0.0689(11) Uani 1 1 d U
H18A H 1.0845 -0.8778 0.7105 0.083 Uiso 1 1 calc R
C19 C 1.11954(13) -0.77580(17) 0.64225(8) 0.0387(8) Uani 1 1 d U
C20 C 1.08626(14) -0.72059(19) 0.60286(10) 0.0583(10) Uani 1 1 d U
H20A H 1.1241 -0.6780 0.5761 0.070 Uiso 1 1 calc R
C21 C 0.99098(14) -0.72110(18) 0.59774(10) 0.0506(9) Uani 1 1 d U
H21A H 0.9683 -0.6816 0.5674 0.061 Uiso 1 1 calc R
C22 C 1.21080(15) -0.77552(16) 0.64396(8) 0.0414(8) Uani 1 1 d U
C23 C 1.23726(13) -0.79802(17) 0.69433(9) 0.0484(9) Uani 1 1 d U
H23A H 1.1929 -0.8164 0.7262 0.058 Uiso 1 1 calc R
C24 C 1.32909(15) -0.79416(18) 0.69918(10) 0.0520(9) Uani 1 1 d U
H24A H 1.3455 -0.8046 0.7334 0.062 Uiso 1 1 calc R
C25 C 1.39210(13) -0.77472(16) 0.65220(8) 0.0359(7) Uani 1 1 d U
C26 C 1.36338(13) -0.75943(15) 0.60401(8) 0.0363(7) Uani 1 1 d U
H26A H 1.4067 -0.7459 0.5713 0.044 Uiso 1 1 calc R
C27 C 1.27903(14) -0.76289(16) 0.60182(8) 0.0453(8) Uani 1 1 d U
H27A H 1.2650 -0.7558 0.5673 0.054 Uiso 1 1 calc R
C28 C 1.49566(13) -0.77408(14) 0.65493(8) 0.0321(7) Uani 1 1 d U
C29 C 0.57736(15) -0.77463(15) -0.18959(8) 0.0395(7) Uani 1 1 d U
H29A H 0.5248 -0.7456 -0.2034 0.047 Uiso 1 1 calc R
C30 C 0.59323(16) -0.77739(17) -0.13555(9) 0.0552(8) Uani 1 1 d U
H30A H 0.5486 -0.7468 -0.1139 0.066 Uiso 1 1 calc R
C31 C 0.66790(14) -0.82101(15) -0.11451(7) 0.0318(7) Uani 1 1 d U
C32 C 0.73228(19) -0.8546(2) -0.14869(10) 0.0966(13) Uani 1 1 d U
H32A H 0.7893 -0.8743 -0.1381 0.116 Uiso 1 1 calc R
C33 C 0.72310(16) -0.86355(15) -0.19957(8) 0.0459(7) Uani 1 1 d U
H33A H 0.7667 -0.8983 -0.2193 0.055 Uiso 1 1 calc R
C34 C 0.67977(15) -0.82104(16) -0.06130(8) 0.0435(7) Uani 1 1 d U
C35 C 0.60224(18) -0.80672(17) -0.02331(9) 0.0575(9) Uani 1 1 d U
H35A H 0.5420 -0.8023 -0.0294 0.069 Uiso 1 1 calc R
C36 C 0.62513(17) -0.7990(2) 0.02819(9) 0.0713(10) Uani 1 1 d U
C37 C 0.70675(17) -0.80585(17) 0.04145(10) 0.051 Uiso 1 1 d U
C38 C 0.78347(17) -0.8090(3) -0.00601(9) 0.1058(14) Uani 1 1 d U
C39 C 0.76414(17) -0.82598(19) -0.05051(8) 0.0697(9) Uani 1 1 d U
H39A H 0.8137 -0.8426 -0.0759 0.084 Uiso 1 1 calc R
C40 C 0.53403(16) -0.7930(2) 0.06775(9) 0.0647(10) Uani 1 1 d U
H40A H 0.4793 -0.8017 0.0583 0.078 Uiso 1 1 calc R
C41 C 0.87989(18) -0.8277(2) 0.01055(10) 0.0767(11) Uani 1 1 d U
C42 C 0.8971(2) -0.7424(2) 0.02632(12) 0.1447(13) Uani 1 1 d U
H42A H 0.8480 -0.7314 0.0554 0.217 Uiso 1 1 calc R
H42B H 0.8993 -0.6887 -0.0052 0.217 Uiso 1 1 calc R
H42C H 0.9551 -0.7527 0.0388 0.217 Uiso 1 1 calc R
C43 C 0.95521(17) -0.8381(3) -0.04010(10) 0.1104(16) Uani 1 1 d U
H43A H 0.9430 -0.8896 -0.0523 0.166 Uiso 1 1 calc R
H43B H 1.0150 -0.8498 -0.0298 0.166 Uiso 1 1 calc R
H43C H 0.9542 -0.7812 -0.0694 0.166 Uiso 1 1 calc R
C44 C 0.9002(3) -0.8987(3) 0.05535(12) 0.1336(19) Uani 1 1 d U
H44A H 0.8576 -0.8921 0.0881 0.200 Uiso 1 1 calc R
H44B H 0.9623 -0.8949 0.0595 0.200 Uiso 1 1 calc R
H44C H 0.8949 -0.9585 0.0496 0.200 Uiso 1 1 calc R
C45 C 0.44613(16) -0.7773(2) 0.15079(8) 0.0830(9) Uani 1 1 d U
H45A H 0.4439 -0.8421 0.1740 0.100 Uiso 1 1 calc R
C46 C 0.44489(18) -0.7227(3) 0.18757(11) 0.1130(14) Uani 1 1 d U
H46 H 0.4449 -0.6592 0.1626 0.136 Uiso 1 1 calc R
C47 C 0.36749(15) -0.7133(2) 0.22914(10) 0.0664(10) Uani 1 1 d U
H47A H 0.3750 -0.6634 0.2448 0.080 Uiso 1 1 calc R
H47B H 0.3613 -0.7713 0.2584 0.080 Uiso 1 1 calc R
C48 C 0.27876(19) -0.6892(2) 0.20159(10) 0.1006(13) Uani 1 1 d U
H48A H 0.2234 -0.6940 0.2300 0.121 Uiso 1 1 calc R
H48B H 0.2791 -0.6253 0.1782 0.121 Uiso 1 1 calc R
C49 C 0.27768(18) -0.7550(3) 0.16820(10) 0.1230(13) Uani 1 1 d U
H49A H 0.2696 -0.8175 0.1929 0.148 Uiso 1 1 calc R
H49B H 0.2244 -0.7369 0.1503 0.148 Uiso 1 1 calc R
C50 C 0.35948(15) -0.7593(2) 0.12647(9) 0.0976(12) Uani 1 1 d U
H50A H 0.3623 -0.7005 0.0977 0.117 Uiso 1 1 calc R
H50B H 0.3559 -0.8091 0.1098 0.117 Uiso 1 1 calc R
C51 C 0.54769(16) -0.71664(18) 0.24495(9) 0.0544(8) Uani 1 1 d U
H51A H 0.4956 -0.6980 0.2679 0.065 Uiso 1 1 calc R
C52 C 0.63508(17) -0.72480(19) 0.26014(8) 0.0551(9) Uani 1 1 d U
C53 C 0.62866(15) -0.71524(16) 0.31498(8) 0.0452(7) Uani 1 1 d U
H53A H 0.5710 -0.7057 0.3365 0.054 Uiso 1 1 calc R
C54 C 0.71006(14) -0.72045(15) 0.33594(8) 0.0371(7) Uani 1 1 d U
C55 C 0.79666(16) -0.73558(18) 0.30002(9) 0.0565(9) Uani 1 1 d U
H55A H 0.8512 -0.7397 0.3132 0.068 Uiso 1 1 calc R
C56 C 0.80318(14) -0.74380(18) 0.25034(8) 0.0589(8) Uani 1 1 d U
C57 C 0.72675(18) -0.7462(2) 0.22920(10) 0.0768(11) Uani 1 1 d U
C58 C 0.89650(18) -0.74262(19) 0.21262(8) 0.0608(9) Uani 1 1 d U
C59 C 0.9725(2) -0.7356(3) 0.23580(14) 0.1428(19) Uani 1 1 d U
H59A H 0.9767 -0.7884 0.2673 0.214 Uiso 1 1 calc R
H59B H 0.9641 -0.6786 0.2471 0.214 Uiso 1 1 calc R
H59C H 1.0285 -0.7351 0.2088 0.214 Uiso 1 1 calc R
C60 C 0.9170(2) -0.8227(2) 0.19491(14) 0.117 Uiso 1 1 d U
H60A H 0.9132 -0.8767 0.2263 0.175 Uiso 1 1 calc R
H60B H 0.9786 -0.8219 0.1734 0.175 Uiso 1 1 calc R
H60C H 0.8736 -0.8254 0.1727 0.175 Uiso 1 1 calc R
C61 C 0.9096(2) -0.6726(3) 0.16482(11) 0.1502(14) Uani 1 1 d U
H61A H 0.8613 -0.6704 0.1449 0.225 Uiso 1 1 calc R
H61B H 0.9685 -0.6843 0.1427 0.225 Uiso 1 1 calc R
H61C H 0.9081 -0.6136 0.1732 0.225 Uiso 1 1 calc R
C62 C 0.70200(13) -0.72186(15) 0.39085(8) 0.0328(7) Uani 1 1 d U
C63 C 0.61742(15) -0.72104(16) 0.42664(8) 0.0463(7) Uani 1 1 d U
H63A H 0.5616 -0.7172 0.4149 0.056 Uiso 1 1 calc R
C64 C 0.62085(16) -0.72636(17) 0.48190(9) 0.0502(9) Uani 1 1 d U
H64A H 0.5636 -0.7287 0.5057 0.060 Uiso 1 1 calc R
C65 C 0.76559(17) -0.72311(16) 0.46750(9) 0.047 Uiso 1 1 d U
H65A H 0.8196 -0.7176 0.4789 0.056 Uiso 1 1 calc R
C66 C 0.77163(17) -0.72517(19) 0.41508(9) 0.0625(10) Uani 1 1 d U
H66A H 0.8308 -0.7293 0.3941 0.075 Uiso 1 1 calc R
C101 C 0.54663(14) -0.48694(14) 0.40979(7) 0.0263(7) Uani 1 1 d U
C102 C 0.63912(13) -0.48256(14) 0.41164(9) 0.0287(7) Uani 1 1 d U
C103 C 0.70711(15) -0.46340(16) 0.36322(8) 0.0434(8) Uani 1 1 d U
H10C H 0.6893 -0.4494 0.3291 0.052 Uiso 1 1 calc R
C104 C 0.79457(16) -0.46483(18) 0.36497(9) 0.0506(9) Uani 1 1 d U
H10D H 0.8384 -0.4551 0.3324 0.061 Uiso 1 1 calc R
C105 C 0.82286(13) -0.48070(15) 0.41504(9) 0.0335(7) Uani 1 1 d U
C106 C 0.75712(14) -0.50424(15) 0.46674(9) 0.0361(8) Uani 1 1 d U
H10B H 0.7756 -0.5211 0.5008 0.043 Uiso 1 1 calc R
C107 C 0.66213(13) -0.49989(14) 0.46209(8) 0.0304(7) Uani 1 1 d U
H10G H 0.6160 -0.5089 0.4936 0.036 Uiso 1 1 calc R
C108 C 0.92282(14) -0.48112(16) 0.42023(8) 0.0397(7) Uani 1 1 d U
C109 C 0.97966(14) -0.42061(16) 0.37894(9) 0.0386(8) Uani 1 1 d U
H10H H 0.9576 -0.3801 0.3487 0.046 Uiso 1 1 calc R
C110 C 1.06788(14) -0.42285(16) 0.38431(8) 0.0357(8) Uani 1 1 d U
H11A H 1.1075 -0.3823 0.3574 0.043 Uiso 1 1 calc R
C111 C 1.10245(13) -0.48438(14) 0.42930(8) 0.0256(6) Uani 1 1 d U
C112 C 1.04359(17) -0.54132(18) 0.46861(10) 0.0533(10) Uani 1 1 d U
H11B H 1.0649 -0.5814 0.4992 0.064 Uiso 1 1 calc R
C113 C 0.95722(15) -0.54128(17) 0.46450(9) 0.0497(9) Uani 1 1 d U
H11C H 0.9184 -0.5823 0.4917 0.060 Uiso 1 1 calc R
C114 C 1.20441(14) -0.49057(14) 0.43015(9) 0.0291(7) Uani 1 1 d U
C115 C 0.37899(13) -0.65992(13) 0.42932(7) 0.019 Uiso 1 1 d U
C116 C 0.37112(14) -0.75657(14) 0.42673(7) 0.0252(6) Uani 1 1 d U
C117 C 0.37260(15) -0.78281(15) 0.37884(9) 0.0408(8) Uani 1 1 d U
H11D H 0.3771 -0.7376 0.3450 0.049 Uiso 1 1 calc R
C118 C 0.36777(16) -0.86986(16) 0.38150(9) 0.0487(8) Uani 1 1 d U
H11E H 0.3725 -0.8844 0.3482 0.058 Uiso 1 1 calc R
C119 C 0.35698(17) -0.93887(15) 0.42560(8) 0.0428(8) Uani 1 1 d U
C120 C 0.36164(16) -0.92161(15) 0.47155(10) 0.0447(9) Uani 1 1 d U
H12B H 0.3569 -0.9711 0.5035 0.054 Uiso 1 1 calc R
C121 C 0.37345(16) -0.83260(14) 0.47532(9) 0.0380(8) Uani 1 1 d U
H12C H 0.3824 -0.8231 0.5079 0.046 Uiso 1 1 calc R
C122 C 0.35700(17) -1.04063(16) 0.42545(9) 0.0440(8) Uani 1 1 d U
C123 C 0.4042(2) -1.06542(16) 0.37677(10) 0.0632(10) Uani 1 1 d U
H12D H 0.4384 -1.0231 0.3476 0.076 Uiso 1 1 calc R
C124 C 0.39609(18) -1.15634(16) 0.37538(10) 0.0535(9) Uani 1 1 d U
H12F H 0.4178 -1.1740 0.3428 0.064 Uiso 1 1 calc R
C125 C 0.35813(16) -1.21708(15) 0.41973(9) 0.0408(8) Uani 1 1 d U
C126 C 0.3238(2) -1.18494(17) 0.46368(9) 0.0629(10) Uani 1 1 d U
H12G H 0.3008 -1.2283 0.4965 0.075 Uiso 1 1 calc R
C127 C 0.3202(2) -1.10272(16) 0.46423(10) 0.0634(10) Uani 1 1 d U
H12H H 0.2879 -1.0862 0.4957 0.076 Uiso 1 1 calc R
C128 C 0.36220(15) -1.32115(14) 0.41851(8) 0.0345(7) Uani 1 1 d U
C129 C 0.44814(15) -0.47618(15) 0.25187(9) 0.0402(8) Uani 1 1 d U
H12I H 0.5013 -0.5024 0.2659 0.048 Uiso 1 1 calc R
C130 C 0.45028(15) -0.48196(18) 0.20039(9) 0.0517(9) Uani 1 1 d U
H13B H 0.5028 -0.5055 0.1799 0.062 Uiso 1 1 calc R
C131 C 0.37385(19) -0.4525(2) 0.18089(10) 0.0696(11) Uani 1 1 d U
C132 C 0.30414(16) -0.39842(16) 0.21117(9) 0.0454(8) Uani 1 1 d U
H13C H 0.2553 -0.3616 0.1965 0.054 Uiso 1 1 calc R
C133 C 0.31711(16) -0.40691(19) 0.26104(9) 0.0528(10) Uani 1 1 d U
H13D H 0.2677 -0.3839 0.2839 0.063 Uiso 1 1 calc R
C134 C 0.3610(2) -0.4686(2) 0.12917(10) 0.0806(12) Uani 1 1 d U
C135 C 0.42842(16) -0.4888(2) 0.09135(10) 0.0685(10) Uani 1 1 d U
H13E H 0.4881 -0.4921 0.0982 0.082 Uiso 1 1 calc R
C136 C 0.42180(16) -0.5050(2) 0.04464(9) 0.0654(10) Uani 1 1 d U
C137 C 0.33074(17) -0.4989(2) 0.03449(8) 0.0558(9) Uani 1 1 d U
C138 C 0.2529(2) -0.4537(2) 0.06323(12) 0.0991(12) Uani 1 1 d U
C139 C 0.26612(19) -0.4541(2) 0.11242(10) 0.0839(11) Uani 1 1 d U
H13F H 0.2143 -0.4450 0.1386 0.101 Uiso 1 1 calc R
C140 C 0.50076(17) -0.52573(19) 0.01063(9) 0.0621(9) Uani 1 1 d U
H14A H 0.5564 -0.5214 0.0206 0.074 Uiso 1 1 calc R
C141 C 0.1520(2) -0.4672(3) 0.06108(13) 0.1195(16) Uani 1 1 d U
C142 C 0.1515(2) -0.3806(3) 0.00602(12) 0.161(2) Uani 1 1 d U
H14B H 0.0949 -0.3773 -0.0070 0.242 Uiso 1 1 calc R
H14C H 0.2032 -0.3902 -0.0220 0.242 Uiso 1 1 calc R
H14D H 0.1562 -0.3229 0.0145 0.242 Uiso 1 1 calc R
C143 C 0.0886(3) -0.4683(4) 0.11450(16) 0.197(3) Uani 1 1 d U
H14E H 0.0272 -0.4784 0.1121 0.296 Uiso 1 1 calc R
H14F H 0.0881 -0.4092 0.1226 0.296 Uiso 1 1 calc R
H14G H 0.1096 -0.5180 0.1433 0.296 Uiso 1 1 calc R
C144 C 0.1356(2) -0.5499(3) 0.05529(13) 0.185(2) Uani 1 1 d U
H14H H 0.0755 -0.5453 0.0461 0.278 Uiso 1 1 calc R
H14I H 0.1379 -0.5977 0.0892 0.278 Uiso 1 1 calc R
H14J H 0.1818 -0.5659 0.0263 0.278 Uiso 1 1 calc R
C145 C 0.58983(18) -0.5706(2) -0.07080(10) 0.0629(10) Uani 1 1 d U
H14K H 0.5918 -0.6372 -0.0694 0.075 Uiso 1 1 calc R
C146 C 0.58375(17) -0.5207(2) -0.12420(9) 0.0733(10) Uani 1 1 d U
H14L H 0.5786 -0.4550 -0.1231 0.088 Uiso 1 1 calc R
C147 C 0.67371(17) -0.5281(2) -0.16714(9) 0.0651(9) Uani 1 1 d U
H14M H 0.6791 -0.5894 -0.1741 0.078 Uiso 1 1 calc R
H14N H 0.6675 -0.4814 -0.2015 0.078 Uiso 1 1 calc R
C148 C 0.75816(15) -0.5156(2) -0.15195(9) 0.0716(10) Uani 1 1 d U
H14O H 0.8107 -0.5338 -0.1775 0.086 Uiso 1 1 calc R
H14R H 0.7610 -0.4498 -0.1545 0.086 Uiso 1 1 calc R
C149 C 0.7637(2) -0.5706(3) -0.09709(13) 0.1263(17) Uani 1 1 d U
H14P H 0.8200 -0.5574 -0.0882 0.152 Uiso 1 1 calc R
H14Q H 0.7694 -0.6363 -0.0967 0.152 Uiso 1 1 calc R
C150 C 0.6844(2) -0.5563(3) -0.05220(12) 0.1199(15) Uani 1 1 d U
H15A H 0.6824 -0.4936 -0.0477 0.144 Uiso 1 1 calc R
H15B H 0.6911 -0.6015 -0.0175 0.144 Uiso 1 1 calc R
C151 C 0.48285(19) -0.52405(19) -0.18348(11) 0.064 Uiso 1 1 d U
H15C H 0.5323 -0.5083 -0.2128 0.077 Uiso 1 1 calc R
C152 C 0.39948(16) -0.53578(17) -0.19809(8) 0.0502(8) Uani 1 1 d U
C153 C 0.40261(17) -0.53319(18) -0.24986(9) 0.0526(9) Uani 1 1 d U
H15D H 0.4600 -0.5276 -0.2734 0.063 Uiso 1 1 calc R
C154 C 0.33143(16) -0.53783(19) -0.27054(9) 0.0529(9) Uani 1 1 d U
C155 C 0.25007(18) -0.5445(2) -0.23550(10) 0.0685(10) Uani 1 1 d U
H15E H 0.1981 -0.5511 -0.2485 0.082 Uiso 1 1 calc R
C156 C 0.2382(2) -0.5423(2) -0.18163(11) 0.0947(13) Uani 1 1 d DU
C157 C 0.32054(15) -0.53667(19) -0.16292(8) 0.0590(8) Uani 1 1 d U
C158 C 0.1409(2) -0.5323(4) -0.13744(18) 0.216(3) Uani 1 1 d DU
C159 C 0.06822(17) -0.5230(3) -0.18088(10) 0.1453(16) Uani 1 1 d .
H15F H 0.0078 -0.4999 -0.1656 0.218 Uiso 1 1 calc R
H15G H 0.0645 -0.5836 -0.1861 0.218 Uiso 1 1 calc R
H15H H 0.0908 -0.4802 -0.2158 0.218 Uiso 1 1 calc R
C160 C 0.1289(2) -0.6003(3) -0.09260(11) 0.163(3) Uani 1 1 d U
H16A H 0.0728 -0.5868 -0.0687 0.245 Uiso 1 1 calc R
H16B H 0.1803 -0.6070 -0.0743 0.245 Uiso 1 1 calc R
H16C H 0.1249 -0.6577 -0.1016 0.245 Uiso 1 1 calc R
C161 C 0.1344(2) -0.4211(4) -0.14505(17) 0.241(3) Uani 1 1 d U
H16D H 0.0741 -0.4015 -0.1275 0.362 Uiso 1 1 calc R
H16E H 0.1445 -0.3889 -0.1837 0.362 Uiso 1 1 calc R
H16F H 0.1806 -0.4062 -0.1285 0.362 Uiso 1 1 calc R
C162 C 0.33432(16) -0.54316(16) -0.32898(8) 0.0395(8) Uani 1 1 d U
C163 C 0.41771(17) -0.54580(17) -0.36293(9) 0.0493(9) Uani 1 1 d U
H16G H 0.4709 -0.5492 -0.3486 0.059 Uiso 1 1 calc R
C164 C 0.42761(14) -0.54377(14) -0.41708(8) 0.0332(7) Uani 1 1 d U
H16H H 0.4856 -0.5484 -0.4393 0.040 Uiso 1 1 calc R
C165 C 0.26666(17) -0.52655(16) -0.40602(9) 0.044 Uiso 1 1 d U
H16I H 0.2139 -0.5149 -0.4217 0.053 Uiso 1 1 calc R
C166 C 0.25731(15) -0.53493(17) -0.35087(8) 0.0465(8) Uani 1 1 d U
H16J H 0.1988 -0.5350 -0.3286 0.056 Uiso 1 1 calc R

loop_
_atom_site_aniso_label
_atom_site_aniso_U_11
_atom_site_aniso_U_22
_atom_site_aniso_U_33
_atom_site_aniso_U_23
_atom_site_aniso_U_13
_atom_site_aniso_U_12
Zn1 0.02444(11) 0.02876(11) 0.02341(10) -0.01624(8) -0.00370(9) -0.00433(10)
Zn2 0.02525(12) 0.02591(11) 0.02426(10) -0.01303(9) -0.00343(9) -0.00589(10)
Zn3 0.02470(13) 0.03622(14) 0.02802(12) -0.01834(10) -0.00476(10) -0.00211(11)
Zn4 0.02345(12) 0.03190(13) 0.02719(11) -0.01491(10) -0.00529(10) -0.00428(11)
Mn1 0.0408(4) 0.1354(6) 0.0103(3) -0.0342(3) -0.0037(3) -0.0143(4)
Mn1' 0.0399(4) 0.0921(5) 0.0197(3) -0.0317(3) -0.0034(3) -0.0095(4)
Mn2 0.0327(2) 0.1417(3) 0.04053(19) -0.05437(18) -0.00584(16) -0.0036(2)
Cl1 0.1294(17) 0.241(2) 0.0868(11) -0.0830(12) -0.0254(11) -0.0044(17)
Cl1' 0.298(4) 0.197(3) 0.288(4) -0.039(3) -0.139(3) 0.045(3)
Cl2 0.1558(10) 0.2452(15) 0.1825(10) -0.0617(10) -0.0788(8) -0.0017(10)
O1 0.0564(9) 0.0188(6) 0.0384(7) -0.0268(5) 0.000 0.000
O2 0.0410(8) 0.0418(7) 0.0317(6) -0.0286(5) -0.0037(6) -0.0053(7)
O3 0.0584(9) 0.0220(7) 0.0488(8) -0.0196(6) -0.0076(7) -0.0123(7)
O4 0.0379(8) 0.0278(7) 0.0312(7) -0.0168(5) -0.0016(6) -0.0091(6)
O5 0.0042(6) 0.0558(9) 0.0372(7) -0.0118(6) -0.0058(5) -0.0051(6)
O6 0.0243(7) 0.0256(7) 0.0339(7) -0.0033(6) -0.0040(6) -0.0036(6)
O7 0.0223(7) 0.0632(9) 0.0205(6) -0.0107(6) -0.0042(5) -0.0156(7)
O8 0.0110(7) 0.0625(10) 0.0344(8) -0.0085(7) -0.0038(6) 0.0031(7)
O9 0.0388(9) 0.2384(17) 0.0608(8) -0.1007(8) -0.0178(7) 0.0010(11)
O10 0.0396(9) 0.1950(17) 0.0267(7) -0.0507(9) 0.0047(7) -0.0212(11)
O101 0.0371(8) 0.0566(9) 0.0489(7) -0.0378(6) -0.0183(6) 0.0001(7)
O102 0.0170(7) 0.0404(8) 0.0434(8) -0.0238(6) 0.0002(6) -0.0034(6)
O103 0.0278(8) 0.0913(11) 0.0217(7) -0.0274(7) 0.0028(6) -0.0187(8)
O104 0.0524(9) 0.0234(8) 0.0272(7) 0.0011(6) -0.0133(7) -0.0081(7)
O105 0.0331(8) 0.0237(8) 0.0334(8) -0.0053(6) -0.0068(7) 0.0030(7)
O106 0.0336(8) 0.0631(11) 0.0334(8) 0.000 -0.0218(6) 0.000
O107 0.0363(9) 0.0288(8) 0.0437(8) -0.0136(7) -0.0067(7) -0.0006(7)
O108 0.0428(9) 0.0496(9) 0.0329(8) -0.0243(6) 0.0142(7) -0.0161(8)
O109 0.0741(13) 0.244(2) 0.0410(10) -0.0464(12) -0.0103(10) -0.0326(15)
O110 0.0783(14) 0.2143(19) 0.0638(10) -0.0934(10) -0.0126(10) 0.0072(14)
N1 0.0374(10) 0.0586(11) 0.0150(7) -0.0177(7) 0.0034(7) -0.0168(9)
N2 0.0280(11) 0.1473(17) 0.0426(10) -0.0556(10) 0.0015(8) -0.0019(12)
N3 0.0550(11) 0.1075(16) 0.0196(8) -0.0191(9) -0.0204(8) -0.0155(11)
N4 0.0163(8) 0.0165(8) 0.0384(9) 0.0003(7) -0.0044(7) -0.0057(7)
N101 0.0211(9) 0.0363(10) 0.0394(9) -0.0189(8) -0.0134(7) 0.0159(8)
N102 0.0657(13) 0.0747(14) 0.0371(10) -0.0212(9) -0.0034(10) -0.0151(11)
N103 0.0333(11) 0.1232(16) 0.0466(10) -0.0521(10) -0.0019(9) -0.0128(11)
N104 0.0130(8) 0.0508(10) 0.0209(7) -0.0295(6) -0.0042(6) 0.0026(7)
C2 0.0320(11) 0.0264(10) 0.0396(10) -0.0201(8) -0.0089(9) 0.0007(9)
C3 0.0807(17) 0.0415(12) 0.0322(10) -0.0266(8) -0.0054(11) -0.0102(12)
C4 0.123(2) 0.0267(12) 0.0301(11) -0.0090(9) -0.0195(13) -0.0185(13)
C5 0.0568(14) 0.0286(11) 0.0433(11) -0.0209(9) -0.0111(10) -0.0042(11)
C6 0.0808(16) 0.0335(11) 0.0334(10) -0.0240(8) -0.0121(11) -0.0089(12)
C7 0.0688(17) 0.0631(15) 0.0574(14) -0.0362(11) -0.0038(13) -0.0089(14)
C8 0.0840(17) 0.0249(11) 0.0327(11) -0.0173(9) 0.0043(12) -0.0156(12)
C9 0.0695(16) 0.0502(14) 0.0286(12) -0.0066(11) 0.0114(12) -0.0274(13)
C10 0.0758(17) 0.0352(12) 0.0301(11) -0.0227(9) 0.0040(11) -0.0067(12)
C11 0.0531(14) 0.0202(10) 0.0389(11) -0.0194(8) -0.0023(10) -0.0052(10)
C12 0.0907(19) 0.0052(10) 0.0555(14) -0.0083(10) 0.0325(14) -0.0191(12)
C13 0.122(2) 0.0409(12) 0.0457(12) -0.0377(9) 0.0218(14) -0.0176(15)
C14 0.0223(10) 0.0329(11) 0.0410(11) -0.0140(9) -0.0122(9) 0.0038(9)
C15 0.0189(10) 0.0388(11) 0.0295(10) -0.0184(8) -0.0016(8) 0.0035(9)
C16 0.0252(12) 0.0612(15) 0.0329(11) -0.0174(10) 0.0010(10) 0.0041(11)
C17 0.0188(11) 0.0791(18) 0.0488(15) 0.0105(13) -0.0038(11) -0.0231(12)
C18 0.0343(13) 0.111(2) 0.0440(14) 0.0159(16) -0.0223(11) -0.0016(15)
C19 0.0128(10) 0.0619(16) 0.0310(12) 0.0047(11) -0.0063(9) -0.0014(11)
C20 0.0193(11) 0.092(2) 0.0484(15) 0.0085(14) 0.0001(11) -0.0235(12)
C21 0.0126(10) 0.0779(18) 0.0506(14) -0.0001(13) -0.0102(10) 0.0029(12)
C22 0.0400(12) 0.0737(15) 0.0144(9) -0.0132(9) -0.0066(9) -0.0126(12)
C23 0.0065(9) 0.0914(18) 0.0471(13) -0.0160(12) -0.0081(9) -0.0038(11)
C24 0.0289(12) 0.0792(19) 0.0444(13) -0.0069(13) -0.0183(10) 0.0054(13)
C25 0.0232(11) 0.0672(14) 0.0208(9) -0.0175(9) 0.0008(8) -0.0112(10)
C26 0.0191(10) 0.0668(14) 0.0230(10) -0.0172(9) 0.0094(9) -0.0139(10)
C27 0.0460(12) 0.0667(16) 0.0247(10) 0.0058(10) -0.0236(9) -0.0229(11)
C28 0.0091(9) 0.0508(12) 0.0466(11) -0.0313(9) -0.0061(8) 0.0050(9)
C29 0.0307(12) 0.0635(13) 0.0258(10) -0.0293(9) 0.0015(9) 0.0202(11)
C30 0.0458(14) 0.0915(16) 0.0421(11) -0.0492(10) 0.0075(11) -0.0096(13)
C31 0.0274(11) 0.0565(13) 0.0150(9) -0.0154(8) -0.0062(8) 0.0010(10)
C32 0.0657(16) 0.186(3) 0.0489(13) -0.0331(16) -0.0448(11) 0.0118(19)
C33 0.0654(14) 0.0583(13) 0.0302(9) -0.0331(8) -0.0279(9) 0.0180(12)
C34 0.0361(12) 0.0665(14) 0.0392(10) -0.0329(9) -0.0169(9) 0.0160(11)
C35 0.0629(16) 0.0766(16) 0.0413(12) -0.0357(10) 0.0045(12) -0.0136(14)
C36 0.0469(15) 0.140(2) 0.0352(11) -0.0478(12) -0.0086(11) 0.0211(16)
C38 0.0317(14) 0.276(3) 0.0203(11) -0.0566(15) -0.0003(10) -0.0172(19)
C39 0.0579(15) 0.140(2) 0.0337(10) -0.0535(10) -0.0129(10) -0.0102(15)
C40 0.0339(13) 0.138(2) 0.0294(11) -0.0346(12) -0.0036(10) -0.0074(15)
C41 0.0487(16) 0.149(2) 0.0401(13) -0.0477(13) -0.0016(12) 0.0038(17)
C42 0.102(2) 0.247(3) 0.1634(18) -0.1522(15) -0.0547(15) -0.022(2)
C43 0.0283(14) 0.263(4) 0.0423(14) -0.0505(19) -0.0080(12) 0.006(2)
C44 0.108(3) 0.229(4) 0.0518(19) -0.047(2) 0.015(2) 0.002(3)
C45 0.0495(14) 0.192(2) 0.0417(10) -0.0753(10) -0.0132(9) -0.0240(14)
C46 0.0404(15) 0.264(4) 0.0504(15) -0.0541(18) -0.0115(12) -0.033(2)
C47 0.0259(13) 0.125(2) 0.0578(14) -0.0452(13) 0.0114(11) -0.0242(13)
C48 0.0640(18) 0.213(3) 0.0432(13) -0.0594(15) -0.0130(13) -0.015(2)
C49 0.0381(16) 0.306(3) 0.0622(13) -0.1173(14) 0.0002(12) -0.006(2)
C50 0.0156(12) 0.264(3) 0.0308(11) -0.0681(14) 0.0020(9) -0.0193(16)
C51 0.0381(14) 0.092(2) 0.020 0.000 0.000 0.000
C52 0.0462(14) 0.0986(19) 0.0204(11) -0.0184(11) 0.0043(10) -0.0172(14)
C53 0.0391(12) 0.0802(15) 0.0301(10) -0.0285(9) -0.0126(9) -0.0123(11)
C54 0.0338(11) 0.0533(13) 0.0296(10) -0.0122(9) -0.0138(9) -0.0075(11)
C55 0.0337(13) 0.1096(19) 0.0354(11) -0.0360(11) -0.0041(10) -0.0038(13)
C56 0.0226(11) 0.1337(18) 0.0466(10) -0.0595(10) -0.0183(8) 0.0022(12)
C57 0.0452(16) 0.154(2) 0.0345(13) -0.0399(14) 0.0048(12) -0.0050(17)
C58 0.0694(17) 0.0806(18) 0.010 0.000 0.000 0.035
C59 0.069(2) 0.277(4) 0.104(2) -0.085(2) -0.011(2) -0.020(3)
C61 0.0758(19) 0.321(3) 0.1062(17) -0.1506(16) 0.0505(16) -0.104(2)
C62 0.0208(10) 0.0510(13) 0.0323(10) -0.0185(9) -0.0042(8) -0.0073(10)
C63 0.0361(11) 0.0941(15) 0.0266(9) -0.0371(9) -0.0044(8) -0.0242(11)
C64 0.0328(13) 0.0798(16) 0.0357(11) -0.0314(11) 0.0194(11) -0.0032(13)
C66 0.0345(14) 0.119(2) 0.0423(12) -0.0438(12) 0.0038(11) -0.0040(14)
C101 0.0420(12) 0.0223(11) 0.0178(9) -0.0011(8) -0.0147(9) -0.0075(10)
C102 0.0114(10) 0.0302(12) 0.0471(12) -0.0105(9) -0.0115(9) -0.0012(9)
C103 0.0353(12) 0.0837(16) 0.0192(10) -0.0197(10) -0.0010(9) -0.0264(11)
C104 0.0390(13) 0.0943(19) 0.0239(11) -0.0191(11) -0.0039(10) -0.0197(13)
C105 0.0074(9) 0.0428(13) 0.0495(13) -0.0058(11) -0.0104(9) -0.0061(9)
C106 0.0177(11) 0.0541(14) 0.0393(12) -0.0177(10) -0.0050(9) -0.0014(11)
C107 0.0208(11) 0.0396(12) 0.0380(11) -0.0199(9) -0.0045(9) -0.0082(9)
C108 0.0221(11) 0.0755(15) 0.0348(10) -0.0257(9) -0.0093(8) -0.0192(10)
C109 0.0222(11) 0.0526(15) 0.0297(12) 0.0053(11) 0.0026(10) -0.0129(11)
C110 0.0255(12) 0.0498(14) 0.0293(11) -0.0115(10) -0.0010(10) 0.0017(11)
C111 0.0305(11) 0.0272(11) 0.0211(10) -0.0012(8) -0.0167(8) -0.0015(9)
C112 0.0497(15) 0.0631(18) 0.0313(13) 0.0227(13) -0.0146(12) -0.0164(14)
C113 0.0301(12) 0.0595(17) 0.0413(14) 0.0311(13) -0.0200(10) -0.0183(12)
C114 0.0235(11) 0.0241(11) 0.0422(12) -0.0086(9) -0.0068(9) -0.0110(9)
C116 0.0280(11) 0.0308(11) 0.0183(9) -0.0117(8) 0.0014(9) -0.0050(10)
C117 0.0527(14) 0.0224(12) 0.0532(13) -0.0077(10) -0.0220(11) -0.0093(11)
C118 0.0608(16) 0.0524(13) 0.0490(12) -0.0367(9) -0.0095(11) -0.0098(12)
C119 0.0719(17) 0.0331(13) 0.0239(11) -0.0129(9) -0.0012(12) -0.0071(13)
C120 0.0608(16) 0.0236(13) 0.0451(14) 0.0003(11) -0.0084(12) -0.0108(12)
C121 0.0721(17) 0.0172(11) 0.0249(11) -0.0073(9) -0.0087(11) -0.0004(12)
C122 0.0538(15) 0.0420(14) 0.0390(12) -0.0148(10) -0.0083(11) -0.0055(12)
C123 0.111(2) 0.0385(13) 0.0488(14) -0.0231(10) -0.0065(14) -0.0257(14)
C124 0.0722(18) 0.0426(14) 0.0465(14) -0.0206(11) 0.0065(14) -0.0171(14)
C125 0.0440(14) 0.0354(12) 0.0480(13) -0.0217(10) -0.0027(11) -0.0071(11)
C126 0.109(2) 0.0546(15) 0.0304(12) -0.0210(10) 0.0037(14) -0.0327(15)
C127 0.115(2) 0.0352(14) 0.0328(13) -0.0107(11) 0.0195(15) -0.0317(15)
C128 0.0408(13) 0.0392(11) 0.0332(10) -0.0288(8) 0.0062(10) -0.0162(10)
C129 0.0361(12) 0.0479(14) 0.0448(12) -0.0190(10) -0.0148(10) -0.0053(11)
C130 0.0288(12) 0.0889(18) 0.0527(13) -0.0394(11) -0.0165(10) 0.0020(13)
C131 0.0580(17) 0.120(2) 0.0444(13) -0.0360(13) -0.0186(12) -0.0071(16)
C132 0.0347(14) 0.0516(14) 0.0511(14) -0.0259(11) 0.0010(12) 0.0046(12)
C133 0.0339(14) 0.088(2) 0.0278(12) -0.0140(12) 0.0106(11) -0.0043(14)
C134 0.0683(18) 0.148(2) 0.0387(13) -0.0398(14) -0.0123(13) -0.0184(18)
C135 0.0265(12) 0.140(2) 0.0591(13) -0.0537(13) -0.0125(10) -0.0092(14)
C136 0.0334(13) 0.138(2) 0.0383(12) -0.0443(12) -0.0110(10) -0.0002(15)
C137 0.0478(15) 0.097(2) 0.010 0.000 0.000 0.000
C138 0.0741(19) 0.158(2) 0.1069(17) -0.0865(15) -0.0423(14) 0.0038(18)
C139 0.0408(16) 0.174(3) 0.0567(14) -0.0677(14) -0.0041(12) -0.0049(17)
C140 0.0512(14) 0.114(2) 0.0304(12) -0.0199(12) -0.0107(10) -0.0318(14)
C141 0.0439(17) 0.260(4) 0.0796(18) -0.074(2) -0.0198(14) -0.021(2)
C142 0.0611(19) 0.361(5) 0.0977(19) -0.115(2) -0.0567(15) 0.050(3)
C143 0.068(3) 0.413(6) 0.148(3) -0.148(3) -0.031(2) 0.035(3)
C144 0.0376(16) 0.473(6) 0.074(2) -0.101(3) 0.0077(15) -0.089(2)
C145 0.0596(17) 0.0791(17) 0.0492(14) -0.0275(12) 0.0138(13) -0.0192(14)
C146 0.0360(15) 0.155(2) 0.0545(12) -0.0748(12) -0.0048(11) 0.0033(15)
C147 0.0764(17) 0.1095(18) 0.0245(11) -0.0312(11) -0.0018(11) -0.0433(14)
C148 0.0348(13) 0.149(2) 0.0339(13) -0.0219(14) 0.0029(11) -0.0412(14)
C149 0.0360(17) 0.255(4) 0.110(2) -0.092(2) -0.0025(17) -0.014(2)
C150 0.090(2) 0.232(3) 0.0624(17) -0.0671(18) -0.0048(17) -0.050(2)
C152 0.0441(14) 0.0940(15) 0.0344(10) -0.0512(9) -0.0127(9) 0.0038(13)
C153 0.0366(14) 0.0811(17) 0.0426(13) -0.0326(11) 0.0054(12) 0.0020(14)
C154 0.0268(13) 0.1067(18) 0.0349(11) -0.0450(11) 0.0036(10) 0.0045(13)
C155 0.0447(16) 0.120(2) 0.0546(14) -0.0475(13) -0.0075(13) -0.0017(16)
C156 0.083(2) 0.130(3) 0.0301(15) 0.000 0.042 0.000
C157 0.0303(12) 0.1338(18) 0.0405(10) -0.0603(10) -0.0192(9) 0.0014(13)
C158 0.0224(17) 0.416(6) 0.129(4) 0.065(4) -0.002(2) -0.064(3)
C159 0.0192(15) 0.386(4) 0.0685(14) -0.1396(17) -0.0022(12) 0.020(2)
C160 0.068(2) 0.372(6) 0.0152(15) -0.012(3) -0.0080(15) 0.016(3)
C161 0.0200(17) 0.395(7) 0.156(4) 0.149 -0.010(2) 0.007(3)
C162 0.0435(14) 0.0612(14) 0.0210(10) -0.0269(9) -0.0096(9) 0.0132(12)
C163 0.0393(14) 0.0651(16) 0.0491(13) -0.0288(11) -0.0165(11) 0.0209(13)
C164 0.0301(10) 0.0455(13) 0.0366(10) -0.0179(9) -0.0276(8) 0.0043(10)
C166 0.0280(12) 0.0979(18) 0.0203(10) -0.0223(11) -0.0047(9) -0.0138(12)

loop_
_atom_type_symbol
_atom_type_description
_atom_type_scat_dispersion_real
_atom_type_scat_dispersion_imag
_atom_type_scat_source
C C 0.0033 0.0016 'International Tables Vol C Tables 4.2.6.8 and 6.1.1.4'
H H 0.0000 0.0000 'International Tables Vol C Tables 4.2.6.8 and 6.1.1.4'
N N 0.0061 0.0033 'International Tables Vol C Tables 4.2.6.8 and 6.1.1.4'
O O 0.0106 0.0060 'International Tables Vol C Tables 4.2.6.8 and 6.1.1.4'
Cl Cl 0.1484 0.1585 'International Tables Vol C Tables 4.2.6.8 and 6.1.1.4'
Mn Mn 0.3368 0.7283 'International Tables Vol C Tables 4.2.6.8 and 6.1.1.4'
Zn Zn 0.2839 1.4301 'International Tables Vol C Tables 4.2.6.8 and 6.1.1.4'

loop_
_geom_angle_atom_site_label_1
_geom_angle_atom_site_label_2
_geom_angle_atom_site_label_3
_geom_angle
_geom_angle_site_symmetry_1
_geom_angle_site_symmetry_3
N4 Zn1 O7 102.05(6) . 1_455
N4 Zn1 O2 105.23(6) . .
O7 Zn1 O2 88.00(6) 1_455 .
N4 Zn1 O5 105.44(6) . .
O7 Zn1 O5 152.36(5) 1_455 .
O2 Zn1 O5 87.55(6) . .
N4 Zn1 O4 96.14(6) . 1_545
O7 Zn1 O4 88.42(5) 1_455 1_545
O2 Zn1 O4 158.61(5) . 1_545
O5 Zn1 O4 85.90(6) . 1_545
N4 Zn1 Zn2 166.98(5) . .
O7 Zn1 Zn2 68.58(4) 1_455 .
O2 Zn1 Zn2 83.95(4) . .
O5 Zn1 Zn2 83.83(4) . .
O4 Zn1 Zn2 75.11(4) 1_545 .
O8 Zn2 O6 162.71(6) 1_455 .
O8 Zn2 N1 102.98(6) 1_455 1_556
O6 Zn2 N1 94.27(6) . 1_556
O8 Zn2 O3 89.01(6) 1_455 1_545
O6 Zn2 O3 85.19(6) . 1_545
N1 Zn2 O3 105.57(6) 1_556 1_545
O8 Zn2 O1 91.01(6) 1_455 .
O6 Zn2 O1 88.15(5) . .
N1 Zn2 O1 96.56(6) 1_556 .
O3 Zn2 O1 157.28(5) 1_545 .
O8 Zn2 Zn1 88.27(4) 1_455 .
O6 Zn2 Zn1 74.86(4) . .
N1 Zn2 Zn1 165.86(5) 1_556 .
O3 Zn2 Zn1 82.85(4) 1_545 .
O1 Zn2 Zn1 74.44(4) . .
O108 Zn3 N101 108.81(6) 1_565 .
O108 Zn3 O101 87.26(6) 1_565 .
N101 Zn3 O101 101.48(6) . .
O108 Zn3 O106 153.99(6) 1_565 .
N101 Zn3 O106 97.05(7) . .
O101 Zn3 O106 90.35(6) . .
O108 Zn3 O103 89.38(6) 1_565 1_455
N101 Zn3 O103 96.86(6) . 1_455
O101 Zn3 O103 161.46(6) . 1_455
O106 Zn3 O103 84.71(6) . 1_455
O108 Zn3 Zn4 80.93(4) 1_565 .
N101 Zn3 Zn4 166.00(5) . .
O101 Zn3 Zn4 88.76(4) . .
O106 Zn3 Zn4 73.12(4) . .
O103 Zn3 Zn4 72.71(4) 1_455 .
O104 Zn4 O105 86.68(6) 1_455 .
O104 Zn4 N104 104.30(6) 1_455 1_556
O105 Zn4 N104 103.85(6) . 1_556
O104 Zn4 O107 89.49(6) 1_455 1_565
O105 Zn4 O107 161.32(6) . 1_565
N104 Zn4 O107 94.82(6) 1_556 1_565
O104 Zn4 O102 156.35(6) 1_455 .
O105 Zn4 O102 88.96(6) . .
N104 Zn4 O102 99.31(6) 1_556 .
O107 Zn4 O102 87.25(6) 1_565 .
O104 Zn4 Zn3 84.69(4) 1_455 .
O105 Zn4 Zn3 84.52(4) . .
N104 Zn4 Zn3 167.88(5) 1_556 .
O107 Zn4 Zn3 76.92(4) 1_565 .
O102 Zn4 Zn3 71.75(4) . .
Mn1' Mn1 Cl1 13.36(11) . .
Mn1' Mn1 O10 80.68(10) . .
Cl1 Mn1 O10 76.66(13) . .
Mn1' Mn1 O9 79.23(10) . .
Cl1 Mn1 O9 67.23(11) . .
O10 Mn1 O9 94.66(8) . .
Mn1' Mn1 N3 70.81(9) . .
Cl1 Mn1 N3 83.58(11) . .
O10 Mn1 N3 87.81(7) . .
O9 Mn1 N3 149.14(10) . .
Mn1' Mn1 N2 69.48(10) . .
Cl1 Mn1 N2 75.74(13) . .
O10 Mn1 N2 149.33(9) . .
O9 Mn1 N2 86.80(9) . .
N3 Mn1 N2 76.10(8) . .
Cl1 Mn1' Mn1 148.2(2) . .
Cl1 Mn1' O10 93.2(3) . .
Mn1 Mn1' O10 75.02(10) . .
Cl1 Mn1' O9 74.0(2) . .
Mn1 Mn1' O9 77.11(9) . .
O10 Mn1' O9 92.91(8) . .
Cl1 Mn1' N3 123.5(2) . .
Mn1 Mn1' N3 86.63(10) . .
O10 Mn1' N3 90.01(9) . .
O9 Mn1' N3 162.10(9) . .
Cl1 Mn1' N2 104.9(3) . .
Mn1 Mn1' N2 88.16(10) . .
O10 Mn1' N2 161.73(10) . .
O9 Mn1' N2 90.18(8) . .
N3 Mn1' N2 81.78(9) . .
Cl1 Mn1' Cl1' 23.8(2) . .
Mn1 Mn1' Cl1' 170.19(13) . .
O10 Mn1' Cl1' 97.48(12) . .
O9 Mn1' Cl1' 97.25(12) . .
N3 Mn1' Cl1' 99.87(11) . .
N2 Mn1' Cl1' 99.99(13) . .
O109 Mn2 O110 91.88(9) . .
O109 Mn2 N102 93.56(9) . .
O110 Mn2 N102 169.01(8) . .
O109 Mn2 N103 157.25(11) . .
O110 Mn2 N103 92.89(8) . .
N102 Mn2 N103 78.50(8) . .
O109 Mn2 Cl2 94.53(9) . .
O110 Mn2 Cl2 94.36(8) . .
N102 Mn2 Cl2 94.72(7) . .
N103 Mn2 Cl2 107.26(8) . .
Mn1' Cl1 Mn1 18.47(15) . .
Mn1' Cl1 Cl1' 148.8(3) . .
Mn1 Cl1 Cl1' 166.4(2) . .
Mn1' Cl1 O9 88.6(2) . .
Mn1 Cl1 O9 72.07(11) . .
Cl1' Cl1 O9 121.56(19) . .
Mn1' Cl1 O10 70.1(3) . .
Mn1 Cl1 O10 63.81(13) . .
Cl1' Cl1 O10 112.68(18) . .
O9 Cl1 O10 91.52(13) . .
Cl1 Cl1' Mn1' 7.31(8) . .
C1 O1 Zn2 135.11(15) . .
C1 O2 Zn1 122.12(11) . .
C14 O3 Zn2 120.03(12) . 1_565
C14 O4 Zn1 130.16(14) . 1_565
C15 O5 Zn1 119.60(11) . .
C15 O6 Zn2 133.40(12) . .
C28 O7 Zn1 140.72(15) . 1_655
C28 O8 Zn2 113.46(12) . 1_655
C37 O9 Cl1 129.55(19) . .
C37 O9 Mn1 126.88(16) . .
Cl1 O9 Mn1 40.70(9) . .
C37 O9 Mn1' 128.95(16) . .
Cl1 O9 Mn1' 17.34(8) . .
Mn1 O9 Mn1' 23.66(4) . .
C57 O10 Mn1 138.17(17) . .
C57 O10 Mn1' 130.76(17) . .
Mn1 O10 Mn1' 24.30(4) . .
C57 O10 Cl1 129.08(18) . .
Mn1 O10 Cl1 39.52(8) . .
Mn1' O10 Cl1 16.63(7) . .
C101 O101 Zn3 115.54(12) . .
C101 O102 Zn4 136.45(15) . .
C114 O103 Zn3 131.52(14) . 1_655
C114 O104 Zn4 119.56(12) . 1_655
C115 O105 Zn4 118.29(12) . .
C115 O106 Zn3 134.10(16) . .
C128 O107 Zn4 124.99(14) . 1_545
C128 O108 Zn3 124.11(13) . 1_545
C137 O109 Mn2 128.61(17) . .
C157 O110 Mn2 124.72(16) . .
C33 N1 C29 126.30(18) . .
C33 N1 Zn2 118.04(13) . 1_554
C29 N1 Zn2 115.00(13) . 1_554
C40 N2 C45 119.6(2) . .
C40 N2 Mn1' 127.69(17) . .
C45 N2 Mn1' 110.18(15) . .
C40 N2 Mn1 123.78(16) . .
C45 N2 Mn1 116.19(17) . .
Mn1' N2 Mn1 22.36(4) . .
C51 N3 C46 119.8(2) . .
C51 N3 Mn1' 126.18(17) . .
C46 N3 Mn1' 113.79(17) . .
C51 N3 Mn1 124.14(17) . .
C46 N3 Mn1 112.61(14) . .
Mn1' N3 Mn1 22.56(4) . .
C64 N4 C65 111.6(2) . .
C64 N4 Zn1 125.14(13) . .
C65 N4 Zn1 123.17(16) . .
C129 N101 C133 110.9(2) . .
C129 N101 Zn3 125.12(15) . .
C133 N101 Zn3 123.00(14) . .
C140 N102 C145 126.5(2) . .
C140 N102 Mn2 123.44(17) . .
C145 N102 Mn2 109.55(17) . .
C151 N103 C146 125.3(2) . .
C151 N103 Mn2 119.84(17) . .
C146 N103 Mn2 114.62(16) . .
C165 N104 C164 121.42(18) . .
C165 N104 Zn4 118.88(15) . 1_554
C164 N104 Zn4 119.31(11) . 1_554
O1 C1 O2 121.6(2) . .
O1 C1 C2 119.6(2) . .
O2 C1 C2 118.56(16) . .
C3 C2 C7 120.4(2) . .
C3 C2 C1 115.51(17) . .
C7 C2 C1 123.7(2) . .
C2 C3 C4 117.50(18) . .
C5 C4 C3 120.9(2) . .
C4 C5 C6 118.3(2) . .
C4 C5 C8 119.8(2) . .
C6 C5 C8 121.90(17) . .
C7 C6 C5 117.77(19) . .
C6 C7 C2 124.9(3) . .
C9 C8 C5 123.38(19) . .
C9 C8 C13 116.1(2) . .
C5 C8 C13 120.5(2) . .
C10 C9 C8 124.62(19) . .
C9 C10 C11 120.7(2) . .
C12 C11 C10 120.8(2) . .
C12 C11 C14 116.72(17) . .
C10 C11 C14 122.22(19) . .
C11 C12 C13 118.93(19) . .
C8 C13 C12 118.4(2) . .
O4 C14 O3 127.3(2) . .
O4 C14 C11 119.83(19) . .
O3 C14 C11 112.90(16) . .
O5 C15 O6 123.95(18) . .
O5 C15 C16 119.52(16) . .
O6 C15 C16 116.42(17) . .
C17 C16 C21 120.4(2) . .
C17 C16 C15 121.98(19) . .
C21 C16 C15 117.39(18) . .
C16 C17 C18 119.4(2) . .
C19 C18 C17 122.2(2) . .
C20 C19 C18 117.2(2) . .
C20 C19 C22 120.03(19) . .
C18 C19 C22 122.8(2) . .
C19 C20 C21 122.2(2) . .
C16 C21 C20 118.0(2) . .
C27 C22 C19 126.2(2) . .
C27 C22 C23 114.5(2) . .
C19 C22 C23 119.04(17) . .
C22 C23 C24 122.06(19) . .
C25 C24 C23 117.0(2) . .
C24 C25 C26 118.4(2) . .
C24 C25 C28 119.46(19) . .
C26 C25 C28 122.10(16) . .
C27 C26 C25 122.18(18) . .
C26 C27 C22 125.3(2) . .
O8 C28 O7 127.24(19) . .
O8 C28 C25 116.19(16) . .
O7 C28 C25 116.54(18) . .
N1 C29 C30 111.77(18) . .
C31 C30 C29 124.7(2) . .
C32 C31 C30 114.9(2) . .
C32 C31 C34 122.6(2) . .
C30 C31 C34 122.11(19) . .
C31 C32 C33 125.7(3) . .
N1 C33 C32 115.5(2) . .
C39 C34 C35 121.1(2) . .
C39 C34 C31 120.35(19) . .
C35 C34 C31 118.2(2) . .
C34 C35 C36 112.6(2) . .
C37 C36 C35 128.7(2) . .
C37 C36 C40 124.2(2) . .
C35 C36 C40 106.7(2) . .
O9 C37 C36 126.2(2) . .
O9 C37 C38 120.8(2) . .
C36 C37 C38 112.2(2) . .
C39 C38 C37 118.6(2) . .
C39 C38 C41 124.9(2) . .
C37 C38 C41 112.7(2) . .
C34 C39 C38 125.1(2) . .
N2 C40 C36 120.9(2) . .
C44 C41 C42 100.9(3) . .
C44 C41 C38 123.4(3) . .
C42 C41 C38 107.0(3) . .
C44 C41 C43 106.9(3) . .
C42 C41 C43 108.2(2) . .
C38 C41 C43 109.4(2) . .
C46 C45 N2 112.4(2) . .
C46 C45 C50 112.7(2) . .
N2 C45 C50 116.34(18) . .
C45 C46 C47 122.8(3) . .
C45 C46 N3 108.2(2) . .
C47 C46 N3 117.8(2) . .
C46 C47 C48 107.6(2) . .
C49 C48 C47 110.1(2) . .
C50 C49 C48 115.2(3) . .
C49 C50 C45 111.2(2) . .
N3 C51 C52 122.3(2) . .
C51 C52 C53 112.9(2) . .
C51 C52 C57 128.7(2) . .
C53 C52 C57 118.3(2) . .
C54 C53 C52 119.72(19) . .
C62 C54 C53 118.69(18) . .
C62 C54 C55 124.2(2) . .
C53 C54 C55 116.7(2) . .
C56 C55 C54 124.1(2) . .
C55 C56 C57 122.0(2) . .
C55 C56 C58 119.9(2) . .
C57 C56 C58 117.9(2) . .
O10 C57 C56 125.7(2) . .
O10 C57 C52 114.6(2) . .
C56 C57 C52 118.6(2) . .
C61 C58 C60 103.2(3) . .
C61 C58 C59 101.6(3) . .
C60 C58 C59 105.4(3) . .
C61 C58 C56 118.0(2) . .
C60 C58 C56 111.6(3) . .
C59 C58 C56 115.5(2) . .
C66 C62 C63 112.2(2) . .
C66 C62 C54 124.80(19) . .
C63 C62 C54 123.0(2) . .
C62 C63 C64 116.3(2) . .
N4 C64 C63 130.0(2) . .
N4 C65 C66 123.5(2) . .
C62 C66 C65 125.9(2) . .
O102 C101 O101 124.94(19) . .
O102 C101 C102 115.97(19) . .
O101 C101 C102 119.09(17) . .
C107 C102 C101 117.69(17) . .
C107 C102 C103 120.87(19) . .
C101 C102 C103 121.4(2) . .
C104 C103 C102 121.6(2) . .
C103 C104 C105 120.57(19) . .
C104 C105 C106 120.77(19) . .
C104 C105 C108 123.59(18) . .
C106 C105 C108 115.53(19) . .
C107 C106 C105 115.77(19) . .
C102 C107 C106 120.07(18) . .
C113 C108 C109 120.5(2) . .
C113 C108 C105 121.24(18) . .
C109 C108 C105 118.28(18) . .
C110 C109 C108 117.10(19) . .
C109 C110 C111 122.14(19) . .
C112 C111 C110 118.2(2) . .
C112 C111 C114 122.05(18) . .
C110 C111 C114 119.60(16) . .
C113 C112 C111 121.3(2) . .
C112 C113 C108 120.8(2) . .
O103 C114 O104 127.3(2) . .
O103 C114 C111 115.12(18) . .
O104 C114 C111 117.29(16) . .
O105 C115 O106 127.3(2) . .
O105 C115 C116 117.94(15) . .
O106 C115 C116 114.66(19) . .
C117 C116 C121 115.21(19) . .
C117 C116 C115 125.38(16) . .
C121 C116 C115 118.95(19) . .
C118 C117 C116 119.8(2) . .
C117 C118 C119 126.7(3) . .
C118 C119 C120 117.1(2) . .
C118 C119 C122 123.9(2) . .
C120 C119 C122 117.99(19) . .
C119 C120 C121 123.2(2) . .
C120 C121 C116 116.9(2) . .
C127 C122 C123 118.1(2) . .
C127 C122 C119 125.0(2) . .
C123 C122 C119 116.90(19) . .
C124 C123 C122 116.0(2) . .
C125 C124 C123 120.0(2) . .
C124 C125 C126 116.4(2) . .
C124 C125 C128 118.2(2) . .
C126 C125 C128 125.31(19) . .
C127 C126 C125 124.9(2) . .
C126 C127 C122 123.7(3) . .
O108 C128 O107 128.3(2) . .
O108 C128 C125 117.45(17) . .
O107 C128 C125 114.25(19) . .
N101 C129 C130 131.6(2) . .
C131 C130 C129 115.9(2) . .
C130 C131 C132 116.8(3) . .
C130 C131 C134 121.7(3) . .
C132 C131 C134 121.4(2) . .
C133 C132 C131 113.3(2) . .
N101 C133 C132 129.5(2) . .
C135 C134 C131 124.5(3) . .
C135 C134 C139 113.2(3) . .
C131 C134 C139 122.1(2) . .
C134 C135 C136 127.6(3) . .
C135 C136 C140 118.7(2) . .
C135 C136 C137 115.7(2) . .
C140 C136 C137 125.6(2) . .
O109 C137 C136 121.4(2) . .
O109 C137 C138 114.3(2) . .
C136 C137 C138 123.2(3) . .
C139 C138 C137 111.3(3) . .
C139 C138 C141 114.5(3) . .
C137 C138 C141 121.8(3) . .
C138 C139 C134 124.3(2) . .
N102 C140 C136 126.9(3) . .
C144 C141 C143 99.7(3) . .
C144 C141 C138 116.9(3) . .
C143 C141 C138 111.6(3) . .
C144 C141 C142 114.3(3) . .
C143 C141 C142 123.2(3) . .
C138 C141 C142 92.3(2) . .
C146 C145 N102 109.1(2) . .
C146 C145 C150 113.7(2) . .
N102 C145 C150 114.1(2) . .
N103 C146 C145 109.1(2) . .
N103 C146 C147 120.5(2) . .
C145 C146 C147 114.3(2) . .
C148 C147 C146 115.8(2) . .
C149 C148 C147 111.3(2) . .
C148 C149 C150 116.7(3) . .
C149 C150 C145 106.9(3) . .
N103 C151 C152 129.5(2) . .
C153 C152 C157 121.7(2) . .
C153 C152 C151 117.1(2) . .
C157 C152 C151 120.6(2) . .
C154 C153 C152 124.8(2) . .
C153 C154 C155 115.7(2) . .
C153 C154 C162 125.7(2) . .
C155 C154 C162 118.4(2) . .
C154 C155 C156 124.2(3) . .
C155 C156 C157 115.7(2) . .
C155 C156 C158 128.9(3) . .
C157 C156 C158 114.9(3) . .
O110 C157 C152 129.2(2) . .
O110 C157 C156 113.2(2) . .
C152 C157 C156 117.6(2) . .
C160 C158 C161 129.6(5) . .
C160 C158 C156 115.3(4) . .
C161 C158 C156 99.3(3) . .
C160 C158 C159 116.1(4) . .
C161 C158 C159 93.2(3) . .
C156 C158 C159 97.0(3) . .
C163 C162 C166 117.8(2) . .
C163 C162 C154 118.6(2) . .
C166 C162 C154 123.17(19) . .
C162 C163 C164 123.2(2) . .
C163 C164 N104 116.24(18) . .
N104 C165 C166 121.8(2) . .
C162 C166 C165 119.2(2) . .

loop_
_geom_bond_atom_site_label_1
_geom_bond_atom_site_label_2
_geom_bond_distance
_geom_bond_site_symmetry_2
Zn1 N4 1.9666(17) .
Zn1 O7 2.0070(13) 1_455
Zn1 O2 2.0306(14) .
Zn1 O5 2.0782(13) .
Zn1 O4 2.0956(13) 1_545
Zn1 Zn2 2.9721(5) .
Zn2 O8 2.0216(13) 1_455
Zn2 O6 2.0287(13) .
Zn2 N1 2.0758(16) 1_556
Zn2 O3 2.0849(15) 1_545
Zn2 O1 2.0913(13) .
Zn3 O108 1.9948(16) 1_565
Zn3 N101 2.0030(18) .
Zn3 O101 2.0179(15) .
Zn3 O106 2.0311(17) .
Zn3 O103 2.0506(14) 1_455
Zn3 Zn4 2.9677(5) .
Zn4 O104 1.9691(16) 1_455
Zn4 O105 2.0459(15) .
Zn4 N104 2.0529(15) 1_556
Zn4 O107 2.0630(14) 1_565
Zn4 O102 2.0763(13) .
Mn1 Mn1' 0.8120(11) .
Mn1 Cl1 1.352(3) .
Mn1 O10 1.9065(19) .
Mn1 O9 1.973(2) .
Mn1 N3 2.1129(18) .
Mn1 N2 2.133(2) .
Mn1' Cl1 0.593(3) .
Mn1' O10 1.947(2) .
Mn1' O9 1.9880(17) .
Mn1' N3 1.999(2) .
Mn1' N2 1.999(2) .
Mn1' Cl1' 2.408(4) .
Mn2 O109 1.891(2) .
Mn2 O110 1.952(2) .
Mn2 N102 2.026(2) .
Mn2 N103 2.0386(18) .
Mn2 Cl2 2.0849(17) .
Cl1 Cl1' 1.882(4) .
Cl1 O9 1.912(2) .
Cl1 O10 2.067(4) .
O1 C1 1.225(2) .
O2 C1 1.321(3) .
O3 C14 1.275(3) .
O3 Zn2 2.0849(15) 1_565
O4 C14 1.210(2) .
O4 Zn1 2.0956(13) 1_565
O5 C15 1.288(2) .
O6 C15 1.289(2) .
O7 C28 1.239(2) .
O7 Zn1 2.0070(13) 1_655
O8 C28 1.219(3) .
O8 Zn2 2.0216(13) 1_655
O9 C37 1.250(3) .
O10 C57 1.279(3) .
O101 C101 1.328(3) .
O102 C101 1.270(2) .
O103 C114 1.215(2) .
O103 Zn3 2.0506(14) 1_655
O104 C114 1.264(3) .
O104 Zn4 1.9691(16) 1_655
O105 C115 1.223(3) .
O106 C115 1.250(2) .
O107 C128 1.261(2) .
O107 Zn4 2.0630(14) 1_545
O108 C128 1.233(3) .
O108 Zn3 1.9948(16) 1_545
O109 C137 1.398(4) .
O110 C157 1.322(3) .
N1 C33 1.333(3) .
N1 C29 1.400(3) .
N1 Zn2 2.0758(16) 1_554
N2 C40 1.278(3) .
N2 C45 1.447(3) .
N3 C51 1.280(3) .
N3 C46 1.510(3) .
N4 C64 1.257(3) .
N4 C65 1.336(3) .
N101 C129 1.243(3) .
N101 C133 1.332(3) .
N102 C140 1.337(3) .
N102 C145 1.456(3) .
N103 C151 1.347(4) .
N103 C146 1.379(3) .
N104 C165 1.323(3) .
N104 C164 1.405(3) .
N104 Zn4 2.0529(15) 1_554
C1 C2 1.466(3) .
C2 C3 1.317(3) .
C2 C7 1.350(3) .
C3 C4 1.494(3) .
C4 C5 1.338(3) .
C5 C6 1.437(3) .
C5 C8 1.462(3) .
C6 C7 1.339(3) .
C8 C9 1.380(3) .
C8 C13 1.473(3) .
C9 C10 1.334(3) .
C10 C11 1.410(3) .
C11 C12 1.354(3) .
C11 C14 1.478(3) .
C12 C13 1.482(3) .
C15 C16 1.477(3) .
C16 C17 1.282(3) .
C16 C21 1.399(3) .
C17 C18 1.448(3) .
C18 C19 1.389(3) .
C19 C20 1.284(3) .
C19 C22 1.392(3) .
C20 C21 1.478(3) .
C22 C27 1.329(3) .
C22 C23 1.402(3) .
C23 C24 1.433(3) .
C24 C25 1.370(3) .
C25 C26 1.375(3) .
C25 C28 1.586(3) .
C26 C27 1.299(3) .
C29 C30 1.480(3) .
C30 C31 1.375(3) .
C31 C32 1.333(3) .
C31 C34 1.449(3) .
C32 C33 1.421(4) .
C34 C39 1.355(3) .
C34 C35 1.405(3) .
C35 C36 1.508(4) .
C36 C37 1.339(4) .
C36 C40 1.547(3) .
C37 C38 1.517(3) .
C38 C39 1.365(4) .
C38 C41 1.580(4) .
C41 C44 1.410(4) .
C41 C42 1.540(5) .
C41 C43 1.586(3) .
C45 C46 1.440(5) .
C45 C50 1.541(3) .
C46 C47 1.443(3) .
C47 C48 1.614(4) .
C48 C49 1.513(5) .
C49 C50 1.474(3) .
C51 C52 1.443(4) .
C52 C53 1.472(3) .
C52 C57 1.497(3) .
C53 C54 1.439(3) .
C54 C62 1.417(3) .
C54 C55 1.475(3) .
C55 C56 1.329(3) .
C56 C57 1.397(4) .
C56 C58 1.540(3) .
C58 C61 1.389(4) .
C58 C60 1.401(5) .
C58 C59 1.442(5) .
C62 C66 1.333(3) .
C62 C63 1.417(3) .
C63 C64 1.444(3) .
C65 C66 1.371(3) .
C101 C102 1.422(3) .
C102 C107 1.388(3) .
C102 C103 1.436(3) .
C103 C104 1.332(3) .
C104 C105 1.418(3) .
C105 C106 1.481(3) .
C105 C108 1.547(3) .
C106 C107 1.461(3) .
C108 C113 1.411(3) .
C108 C109 1.411(3) .
C109 C110 1.368(3) .
C110 C111 1.433(3) .
C111 C112 1.378(3) .
C111 C114 1.539(3) .
C112 C113 1.335(3) .
C115 C116 1.512(3) .
C116 C117 1.422(3) .
C116 C121 1.459(3) .
C117 C118 1.316(3) .
C118 C119 1.317(3) .
C119 C120 1.326(4) .
C119 C122 1.549(3) .
C120 C121 1.422(3) .
C122 C127 1.256(3) .
C122 C123 1.450(3) .
C123 C124 1.415(4) .
C124 C125 1.331(3) .
C125 C126 1.358(4) .
C125 C128 1.585(3) .
C126 C127 1.249(4) .
C129 C130 1.375(3) .
C130 C131 1.339(4) .
C131 C132 1.488(4) .
C131 C134 1.506(4) .
C132 C133 1.335(4) .
C134 C135 1.334(4) .
C134 C139 1.563(4) .
C135 C136 1.347(4) .
C136 C140 1.390(3) .
C136 C137 1.446(4) .
C137 C138 1.462(4) .
C138 C139 1.349(4) .
C138 C141 1.583(5) .
C141 C144 1.369(7) .
C141 C143 1.517(5) .
C141 C142 1.654(5) .
C145 C146 1.408(3) .
C145 C150 1.667(5) .
C146 C147 1.585(3) .
C147 C148 1.469(4) .
C148 C149 1.459(4) .
C149 C150 1.533(4) .
C151 C152 1.442(4) .
C152 C153 1.341(3) .
C152 C157 1.343(3) .
C153 C154 1.326(4) .
C154 C155 1.365(3) .
C154 C162 1.553(3) .
C155 C156 1.399(4) .
C156 C157 1.456(4) .
C156 C158 1.688(4) .
C158 C160 1.322(6) .
C158 C161 1.638(9) .
C158 C159 1.716(5) .
C162 C163 1.383(3) .
C162 C166 1.385(3) .
C163 C164 1.391(3) .
C165 C166 1.396(3) .
